data_4024751
loop_
_publ_author_name
'Yuki Yoshida'
'Kunihiko Mohri'
'Kimiaki Isobe'
'Toshimasa Itoh'
'Keiko Yamamoto'

_publ_contact_author_address
;
3-3165, Higashi-tamagawagakuen, Machida
Tokyo 194-8543
Japan
;
_publ_contact_author_email yamamoto@ac.shoyaku.ac.jp
_publ_contact_author_name 'Yamamoto, Keiko'
_publ_section_title
;
Biomimetic Total Synthesis of (\+-)-8-Oxoerymelanthine
;
_journal_name_full 'Journal of Organic Chemistry'
_journal_page_first 6010
_journal_page_last 6015
_journal_paper_doi 10.1021/jo9008645
_journal_volume 74
_journal_year 2009
_chemical_formula_moiety 'C22 H25 N O10 S '
_chemical_formula_sum 'C22 H25 N O10 S'
_chemical_formula_weight 495.50
_space_group_IT_number 148
_symmetry_cell_setting trigonal
_symmetry_Int_Tables_number 148
_symmetry_space_group_name_Hall '-R 3'
_symmetry_space_group_name_H-M 'R -3 :H'
_audit_creation_date 2009-04-24
_audit_creation_method 'by CrystalStructure 3.8'
_cell_angle_alpha 90.0000
_cell_angle_beta 90.0000
_cell_angle_gamma 120.0000
_cell_formula_units_Z 18
_cell_length_a 34.5631(7)
_cell_length_b 34.5631(7)
_cell_length_c 10.2030(2)
_cell_measurement_reflns_used 15363
_cell_measurement_temperature 93.1
_cell_measurement_theta_max 68.2
_cell_measurement_theta_min 4.4
_cell_volume 10555.6(4)
_computing_cell_refinement PROCESS-AUTO
_computing_data_collection PROCESS-AUTO
_computing_data_reduction CrystalStructure
_computing_publication_material 'CrystalStructure 3.8'
_computing_structure_refinement CRYSTALS
_computing_structure_solution SIR2004
_diffrn_detector_area_resol_mean 10.00
_diffrn_measured_fraction_theta_full 0.991
_diffrn_measured_fraction_theta_max 0.991
_diffrn_measurement_device_type 'Rigaku VariMax RAPID2 R'
_diffrn_measurement_method \w
_diffrn_radiation_type 'Cu K\a'
_diffrn_radiation_wavelength 1.54187
_diffrn_reflns_av_R_equivalents 0.060
_diffrn_reflns_limit_h_max 41
_diffrn_reflns_limit_h_min -41
_diffrn_reflns_limit_k_max 39
_diffrn_reflns_limit_k_min -41
_diffrn_reflns_limit_l_max 11
_diffrn_reflns_limit_l_min -11
_diffrn_reflns_number 40183
_diffrn_reflns_theta_full 68.25
_diffrn_reflns_theta_max 68.25
_exptl_absorpt_coefficient_mu 1.738
_exptl_absorpt_correction_T_max 0.956
_exptl_absorpt_correction_T_min 0.800
_exptl_absorpt_correction_type multi-scan
_exptl_absorpt_process_details
;
    Higashi, T. (1995). Program for Absorption Correction.
    Rigaku Corporation, Tokyo, Japan.
;
_exptl_crystal_colour colorless
_exptl_crystal_density_diffrn 1.403
_exptl_crystal_density_method 'not measured'
_exptl_crystal_description column
_exptl_crystal_F_000 4680.00
_exptl_crystal_size_max 0.09
_exptl_crystal_size_mid 0.04
_exptl_crystal_size_min 0.03
_refine_diff_density_max 0.72
_refine_diff_density_min -0.52
_refine_ls_extinction_coef 37(7)
_refine_ls_extinction_method 'Larson (1970) Crystallographic Computing eq. 22'
_refine_ls_goodness_of_fit_ref 0.804
_refine_ls_hydrogen_treatment refall
_refine_ls_number_parameters 335
_refine_ls_number_reflns 4273
_refine_ls_R_factor_gt 0.0560
_refine_ls_shift/su_max 0.0000
_refine_ls_structure_factor_coef Fsqd
_refine_ls_weighting_details 'w = 1/[0.0003Fo^2^ + 1.0000\s(Fo^2^)]/(4Fo^2^)'
_refine_ls_weighting_scheme calc
_refine_ls_wR_factor_ref 0.1485
_reflns_number_gt 1666
_reflns_number_total 4273
_reflns_threshold_expression F^2^>2.0\s(F^2^)
_cod_data_source_file jo9008645_si_001.cif
_cod_data_source_block '_compound_11'
_cod_original_sg_symbol_H-M 'R -3:H'
_cod_original_formula_sum 'C22 H25 N O10 S '
_cod_database_code 4024751

loop_
_symmetry_equiv_pos_site_id
_symmetry_equiv_pos_as_xyz
1 +X,+Y,+Z
2 -Y,+X-Y,+Z
3 -X+Y,-X,+Z
4 -X,-Y,-Z
5 +Y,-X+Y,-Z
6 +X-Y,+X,-Z
7 2/3+X,1/3+Y,1/3+Z
8 2/3-Y,1/3+X-Y,1/3+Z
9 2/3-X+Y,1/3-X,1/3+Z
10 2/3-X,1/3-Y,1/3-Z
11 2/3+Y,1/3-X+Y,1/3-Z
12 2/3+X-Y,1/3+X,1/3-Z
13 1/3+X,2/3+Y,2/3+Z
14 1/3-Y,2/3+X-Y,2/3+Z
15 1/3-X+Y,2/3-X,2/3+Z
16 1/3-X,2/3-Y,2/3-Z
17 1/3+Y,2/3-X+Y,2/3-Z
18 1/3+X-Y,2/3+X,2/3-Z

loop_
_atom_site_label
_atom_site_type_symbol
_atom_site_fract_x
_atom_site_fract_y
_atom_site_fract_z
_atom_site_U_iso_or_equiv
_atom_site_adp_type
_atom_site_occupancy
_atom_site_symmetry_multiplicity
_atom_site_calc_flag
_atom_site_refinement_flags
_atom_site_disorder_assembly
_atom_site_disorder_group
S(1) S 0.37160(4) 0.42964(4) 0.46580(11) 0.0625(3) Uani 1.00 1 d . . .
O(1) O 0.50086(10) 0.43388(10) 0.9967(2) 0.0657(10) Uani 1.00 1 d . . .
O(2) O 0.35060(10) 0.31152(10) 0.5352(2) 0.0695(10) Uani 1.00 1 d . . .
O(3) O 0.61793(12) 0.41872(13) 0.6833(3) 0.0954(14) Uani 1.00 1 d . . .
O(4) O 0.60315(15) 0.34325(16) 0.5639(4) 0.134(2) Uani 1.00 1 d . . .
O(5) O 0.51578(14) 0.27632(13) 0.5122(3) 0.1056(15) Uani 1.00 1 d . . .
O(6) O 0.46064(10) 0.37395(10) 0.4005(2) 0.0618(9) Uani 1.00 1 d . . .
O(7) O 0.51604(11) 0.44209(10) 0.4527(2) 0.0739(10) Uani 1.00 1 d . . .
O(8) O 0.39945(9) 0.40406(10) 0.4632(2) 0.0606(9) Uani 1.00 1 d . . .
O(9) O 0.38473(10) 0.45844(10) 0.5769(2) 0.0703(10) Uani 1.00 1 d . . .
O(10) O 0.37852(10) 0.44798(11) 0.3368(2) 0.0715(10) Uani 1.00 1 d . . .
N(1) N 0.41390(12) 0.32925(12) 0.6552(2) 0.0537(11) Uani 1.00 1 d . . .
C(1) C 0.48040(14) 0.45205(15) 0.6678(3) 0.0548(13) Uani 1.00 1 d . . .
C(2) C 0.49313(14) 0.46104(14) 0.7923(3) 0.0557(13) Uani 1.00 1 d . . .
C(3) C 0.48590(14) 0.42569(15) 0.8848(4) 0.0544(13) Uani 1.00 1 d . . .
C(4) C 0.45517(14) 0.37846(13) 0.8404(3) 0.0514(12) Uani 1.00 1 d . . .
C(5) C 0.45696(14) 0.36822(13) 0.6929(3) 0.0477(12) Uani 1.00 1 d . . .
C(6) C 0.45776(14) 0.40657(14) 0.6061(3) 0.0487(12) Uani 1.00 1 d . . .
C(7) C 0.40708(14) 0.38872(15) 0.5860(3) 0.0552(13) Uani 1.00 1 d . . .
C(8) C 0.38635(16) 0.33805(16) 0.5857(3) 0.0581(14) Uani 1.00 1 d . . .
C(10) C 0.40714(17) 0.28458(15) 0.6687(4) 0.0684(16) Uani 1.00 1 d . . .
C(11) C 0.44054(17) 0.28140(15) 0.5817(4) 0.0707(16) Uani 1.00 1 d . . .
C(12) C 0.48704(17) 0.31948(16) 0.6077(4) 0.0613(15) Uani 1.00 1 d . . .
C(13) C 0.49485(15) 0.35962(15) 0.6630(3) 0.0521(13) Uani 1.00 1 d . . .
C(14) C 0.53852(15) 0.39311(15) 0.6898(3) 0.0562(14) Uani 1.00 1 d . . .
C(15) C 0.57400(18) 0.38736(18) 0.6602(4) 0.0716(17) Uani 1.00 1 d . . .
C(16) C 0.5666(2) 0.3482(2) 0.6022(5) 0.088(2) Uani 1.00 1 d . . .
C(17) C 0.5237(2) 0.31472(18) 0.5762(4) 0.079(2) Uani 1.00 1 d . . .
C(18) C 0.62692(18) 0.4616(2) 0.7260(5) 0.117(2) Uani 1.00 1 d . . .
C(19) C 0.6226(6) 0.3662(6) 0.4342(16) 0.194(7) Uiso 0.50 1 d P . .
C(20) C 0.6189(5) 0.3300(6) 0.6756(15) 0.191(7) Uiso 0.50 1 d P . .
C(21) C 0.5255(2) 0.2475(2) 0.5803(7) 0.166(4) Uani 1.00 1 d . . .
C(22) C 0.47754(15) 0.40519(16) 0.4737(3) 0.0527(14) Uani 1.00 1 d . . .
C(23) C 0.54030(19) 0.43951(19) 0.3374(4) 0.113(2) Uani 1.00 1 d . . .
C(24) C 0.31677(14) 0.38639(15) 0.4841(3) 0.0615(14) Uani 1.00 1 d . . .
H(1) H 0.4863 0.4766 0.6129 0.066 Uiso 1.00 1 c R . .
H(2) H 0.5073 0.4911 0.8220 0.066 Uiso 1.00 1 c R . .
H(3) H 0.4242 0.3706 0.8619 0.061 Uiso 1.00 1 c R . .
H(4) H 0.4621 0.3584 0.8922 0.061 Uiso 1.00 1 c R . .
H(5) H 0.3949 0.3983 0.6601 0.066 Uiso 1.00 1 c R . .
H(6) H 0.4117 0.2787 0.7608 0.077 Uiso 1.00 1 c R . .
H(7) H 0.3763 0.2622 0.6425 0.077 Uiso 1.00 1 c R . .
H(8) H 0.4326 0.2822 0.4889 0.082 Uiso 1.00 1 c R . .
H(9) H 0.4394 0.2526 0.5976 0.082 Uiso 1.00 1 c R . .
H(10) H 0.5436 0.4203 0.7285 0.071 Uiso 1.00 1 c R . .
H(11) H 0.6593 0.4816 0.7320 0.136 Uiso 1.00 1 c R . .
H(12) H 0.6134 0.4585 0.8127 0.136 Uiso 1.00 1 c R . .
H(13) H 0.6142 0.4741 0.6645 0.136 Uiso 1.00 1 c R . .
H(14) H 0.6043 0.3488 0.3596 0.233 Uiso 0.50 1 c R . .
H(15) H 0.6251 0.3958 0.4340 0.233 Uiso 0.50 1 c R . .
H(16) H 0.6524 0.3696 0.4273 0.233 Uiso 0.50 1 c R . .
H(17) H 0.6363 0.3567 0.7295 0.229 Uiso 0.50 1 c R . .
H(18) H 0.6385 0.3190 0.6440 0.229 Uiso 0.50 1 c R . .
H(19) H 0.5948 0.3067 0.7283 0.229 Uiso 0.50 1 c R . .
H(20) H 0.5574 0.2574 0.5737 0.223 Uiso 1.00 1 c R . .
H(21) H 0.5079 0.2175 0.5434 0.223 Uiso 1.00 1 c R . .
H(22) H 0.5174 0.2471 0.6726 0.223 Uiso 1.00 1 c R . .
H(23) H 0.5413 0.4117 0.3393 0.112 Uiso 1.00 1 c R . .
H(24) H 0.5708 0.4650 0.3377 0.112 Uiso 1.00 1 c R . .
H(25) H 0.5249 0.4404 0.2578 0.112 Uiso 1.00 1 c R . .
H(26) H 0.3099 0.3640 0.4156 0.073 Uiso 1.00 1 c R . .
H(27) H 0.2964 0.3983 0.4764 0.074 Uiso 1.00 1 c R . .
H(28) H 0.3131 0.3725 0.5704 0.073 Uiso 1.00 1 c R . .

loop_
_atom_site_aniso_label
_atom_site_aniso_U_11
_atom_site_aniso_U_22
_atom_site_aniso_U_33
_atom_site_aniso_U_12
_atom_site_aniso_U_13
_atom_site_aniso_U_23
S(1) 0.0627(8) 0.0753(8) 0.0503(6) 0.0350(7) -0.0035(5) 0.0034(6)
O(1) 0.069(2) 0.073(2) 0.0458(17) 0.0285(18) -0.0117(15) -0.0021(15)
O(2) 0.060(2) 0.076(2) 0.0507(17) 0.0177(18) -0.0100(15) -0.0120(16)
O(3) 0.070(2) 0.107(3) 0.119(3) 0.052(2) -0.018(2) -0.043(2)
O(4) 0.119(3) 0.149(4) 0.179(4) 0.100(3) -0.027(3) -0.057(3)
O(5) 0.155(3) 0.092(2) 0.110(2) 0.092(2) -0.046(2) -0.042(2)
O(6) 0.072(2) 0.062(2) 0.0468(16) 0.0294(17) -0.0029(15) -0.0047(15)
O(7) 0.078(2) 0.067(2) 0.0505(17) 0.0162(18) 0.0191(16) -0.0001(15)
O(8) 0.066(2) 0.087(2) 0.0427(15) 0.0493(18) 0.0002(14) 0.0063(15)
O(9) 0.078(2) 0.077(2) 0.0551(17) 0.0382(19) -0.0125(16) -0.0159(16)
O(10) 0.069(2) 0.096(2) 0.0448(16) 0.0385(19) 0.0010(15) 0.0182(16)
N(1) 0.060(2) 0.048(2) 0.0414(19) 0.0189(19) -0.0050(17) 0.0023(16)
C(1) 0.060(2) 0.059(2) 0.046(2) 0.031(2) -0.001(2) 0.005(2)
C(2) 0.066(3) 0.052(2) 0.047(2) 0.028(2) -0.002(2) -0.002(2)
C(3) 0.053(2) 0.062(3) 0.048(2) 0.029(2) -0.000(2) 0.000(2)
C(4) 0.054(2) 0.053(2) 0.044(2) 0.025(2) -0.0007(19) 0.001(2)
C(5) 0.052(2) 0.047(2) 0.039(2) 0.021(2) -0.0006(19) 0.0009(18)
C(6) 0.054(2) 0.052(2) 0.039(2) 0.025(2) -0.0010(19) 0.0018(19)
C(7) 0.056(2) 0.070(3) 0.040(2) 0.031(2) -0.005(2) 0.007(2)
C(8) 0.064(3) 0.066(3) 0.036(2) 0.026(2) 0.002(2) -0.001(2)
C(10) 0.088(3) 0.054(3) 0.050(2) 0.025(2) -0.002(2) 0.003(2)
C(11) 0.092(3) 0.053(3) 0.060(2) 0.031(2) -0.015(2) -0.003(2)
C(12) 0.081(3) 0.066(3) 0.045(2) 0.043(3) -0.010(2) -0.006(2)
C(13) 0.064(3) 0.056(2) 0.038(2) 0.032(2) -0.003(2) -0.0028(19)
C(14) 0.064(3) 0.065(3) 0.049(2) 0.040(2) -0.002(2) -0.004(2)
C(15) 0.071(3) 0.079(3) 0.070(3) 0.041(3) -0.012(2) -0.024(2)
C(16) 0.095(4) 0.108(4) 0.095(3) 0.076(4) -0.024(3) -0.041(3)
C(17) 0.105(4) 0.069(3) 0.080(3) 0.056(3) -0.026(3) -0.028(2)
C(18) 0.069(4) 0.115(5) 0.156(5) 0.037(3) -0.026(3) -0.085(4)
C(21) 0.220(9) 0.155(7) 0.182(7) 0.138(7) -0.061(6) -0.037(5)
C(22) 0.057(2) 0.060(3) 0.039(2) 0.028(2) 0.004(2) 0.011(2)
C(23) 0.116(4) 0.094(4) 0.070(3) 0.007(3) 0.046(3) -0.006(3)
C(24) 0.057(2) 0.075(3) 0.051(2) 0.032(2) 0.002(2) -0.002(2)

loop_
_atom_type_symbol
_atom_type_description
_atom_type_scat_dispersion_real
_atom_type_scat_dispersion_imag
_atom_type_scat_source
C C 0.018 0.009
;
International Tables for Crystallography
(1992, Vol. C, Tables 4.2.6.8 and 6.1.1.4)
;
H H 0.000 0.000
;
International Tables for Crystallography
(1992, Vol. C, Table 6.1.1.4)
;
O O 0.049 0.032
;
International Tables for Crystallography
(1992, Vol. C, Tables 4.2.6.8 and 6.1.1.4)
;
N N 0.031 0.018
;
International Tables for Crystallography
(1992, Vol. C, Tables 4.2.6.8 and 6.1.1.4)
;
S S 0.333 0.557
;
International Tables for Crystallography
(1992, Vol. C, Tables 4.2.6.8 and 6.1.1.4)
;

loop_
_geom_angle_atom_site_label_1
_geom_angle_atom_site_label_2
_geom_angle_atom_site_label_3
_geom_angle
_geom_angle_publ_flag
_geom_angle_site_symmetry_1
_geom_angle_site_symmetry_2
_geom_angle_site_symmetry_3
O(8) S(1) O(9) 109.3(2) yes . . .
O(8) S(1) O(10) 102.5(2) yes . . .
O(8) S(1) C(24) 103.0(2) yes . . .
O(9) S(1) O(10) 119.92(19) yes . . .
O(9) S(1) C(24) 110.14(19) yes . . .
O(10) S(1) C(24) 110.44(18) yes . . .
C(15) O(3) C(18) 117.0(5) yes . . .
C(16) O(4) C(19) 111.5(10) yes . . .
C(16) O(4) C(20) 109.0(9) yes . . .
C(19) O(4) C(20) 136.2(11) yes . . .
C(17) O(5) C(21) 116.8(4) yes . . .
C(22) O(7) C(23) 113.6(3) yes . . .
S(1) O(8) C(7) 117.5(2) yes . . .
C(5) N(1) C(8) 116.0(3) yes . . .
C(5) N(1) C(10) 120.0(4) yes . . .
C(8) N(1) C(10) 122.6(3) yes . . .
C(2) C(1) C(6) 125.8(4) yes . . .
C(1) C(2) C(3) 121.5(4) yes . . .
O(1) C(3) C(2) 122.1(3) yes . . .
O(1) C(3) C(4) 121.2(4) yes . . .
C(2) C(3) C(4) 116.4(3) yes . . .
C(3) C(4) C(5) 116.9(2) yes . . .
N(1) C(5) C(4) 108.9(2) yes . . .
N(1) C(5) C(6) 101.9(3) yes . . .
N(1) C(5) C(13) 110.2(3) yes . . .
C(4) C(5) C(6) 109.7(3) yes . . .
C(4) C(5) C(13) 112.2(3) yes . . .
C(6) C(5) C(13) 113.4(3) yes . . .
C(1) C(6) C(5) 115.1(3) yes . . .
C(1) C(6) C(7) 111.4(4) yes . . .
C(1) C(6) C(22) 113.4(3) yes . . .
C(5) C(6) C(7) 101.4(3) yes . . .
C(5) C(6) C(22) 106.9(4) yes . . .
C(7) C(6) C(22) 107.8(3) yes . . .
O(8) C(7) C(6) 110.3(2) yes . . .
O(8) C(7) C(8) 110.8(3) yes . . .
C(6) C(7) C(8) 104.2(4) yes . . .
O(2) C(8) N(1) 128.2(4) yes . . .
O(2) C(8) C(7) 125.4(5) yes . . .
N(1) C(8) C(7) 106.3(3) yes . . .
N(1) C(10) C(11) 107.5(3) yes . . .
C(10) C(11) C(12) 110.8(4) yes . . .
C(11) C(12) C(13) 122.1(5) yes . . .
C(11) C(12) C(17) 119.5(4) yes . . .
C(13) C(12) C(17) 118.4(4) yes . . .
C(5) C(13) C(12) 121.5(3) yes . . .
C(5) C(13) C(14) 118.8(4) yes . . .
C(12) C(13) C(14) 119.7(5) yes . . .
C(13) C(14) C(15) 120.8(4) yes . . .
O(3) C(15) C(14) 124.3(5) yes . . .
O(3) C(15) C(16) 115.9(6) yes . . .
C(14) C(15) C(16) 119.8(4) yes . . .
O(4) C(16) C(15) 119.9(4) yes . . .
O(4) C(16) C(17) 120.0(6) yes . . .
C(15) C(16) C(17) 120.1(7) yes . . .
O(5) C(17) C(12) 117.9(4) yes . . .
O(5) C(17) C(16) 120.8(6) yes . . .
C(12) C(17) C(16) 121.2(6) yes . . .
O(6) C(22) O(7) 124.8(4) yes . . .
O(6) C(22) C(6) 123.8(3) yes . . .
O(7) C(22) C(6) 111.3(3) yes . . .
C(2) C(1) H(1) 117.2 no . . .
C(6) C(1) H(1) 117.0 no . . .
C(1) C(2) H(2) 119.3 no . . .
C(3) C(2) H(2) 119.1 no . . .
C(3) C(4) H(3) 108.0 no . . .
C(3) C(4) H(4) 108.2 no . . .
C(5) C(4) H(3) 108.3 no . . .
C(5) C(4) H(4) 107.9 no . . .
H(3) C(4) H(4) 107.2 no . . .
O(8) C(7) H(5) 110.6 no . . .
C(6) C(7) H(5) 110.3 no . . .
C(8) C(7) H(5) 110.4 no . . .
N(1) C(10) H(6) 110.6 no . . .
N(1) C(10) H(7) 110.0 no . . .
C(11) C(10) H(6) 109.9 no . . .
C(11) C(10) H(7) 110.5 no . . .
H(6) C(10) H(7) 108.4 no . . .
C(10) C(11) H(8) 109.3 no . . .
C(10) C(11) H(9) 109.4 no . . .
C(12) C(11) H(8) 109.5 no . . .
C(12) C(11) H(9) 109.7 no . . .
H(8) C(11) H(9) 108.1 no . . .
C(13) C(14) H(10) 119.4 no . . .
C(15) C(14) H(10) 119.8 no . . .
O(3) C(18) H(11) 109.4 no . . .
O(3) C(18) H(12) 108.5 no . . .
O(3) C(18) H(13) 110.5 no . . .
H(11) C(18) H(12) 109.5 no . . .
H(11) C(18) H(13) 109.5 no . . .
H(12) C(18) H(13) 109.5 no . . .
O(4) C(19) H(14) 112.1 no . . .
O(4) C(19) H(15) 109.5 no . . .
O(4) C(19) H(16) 106.8 no . . .
H(14) C(19) H(15) 109.5 no . . .
H(14) C(19) H(16) 109.5 no . . .
H(15) C(19) H(16) 109.5 no . . .
O(4) C(20) H(17) 107.2 no . . .
O(4) C(20) H(18) 108.0 no . . .
O(4) C(20) H(19) 113.2 no . . .
H(17) C(20) H(18) 109.5 no . . .
H(17) C(20) H(19) 109.5 no . . .
H(18) C(20) H(19) 109.5 no . . .
O(5) C(21) H(20) 110.5 no . . .
O(5) C(21) H(21) 109.0 no . . .
O(5) C(21) H(22) 108.9 no . . .
H(20) C(21) H(21) 109.5 no . . .
H(20) C(21) H(22) 109.5 no . . .
H(21) C(21) H(22) 109.5 no . . .
O(7) C(23) H(23) 110.1 no . . .
O(7) C(23) H(24) 109.4 no . . .
O(7) C(23) H(25) 109.0 no . . .
H(23) C(23) H(24) 109.5 no . . .
H(23) C(23) H(25) 109.5 no . . .
H(24) C(23) H(25) 109.5 no . . .
S(1) C(24) H(26) 109.3 no . . .
S(1) C(24) H(27) 109.4 no . . .
S(1) C(24) H(28) 109.7 no . . .
H(26) C(24) H(27) 109.5 no . . .
H(26) C(24) H(28) 109.5 no . . .
H(27) C(24) H(28) 109.5 no . . .

loop_
_geom_bond_atom_site_label_1
_geom_bond_atom_site_label_2
_geom_bond_distance
_geom_bond_publ_flag
_geom_bond_site_symmetry_1
_geom_bond_site_symmetry_2
S(1) O(8) 1.600(4) yes . .
S(1) O(9) 1.424(3) yes . .
S(1) O(10) 1.428(2) yes . .
S(1) C(24) 1.740(3) yes . .
O(1) C(3) 1.226(5) yes . .
O(2) C(8) 1.225(4) yes . .
O(3) C(15) 1.375(5) yes . .
O(3) C(18) 1.423(8) yes . .
O(4) C(16) 1.411(10) yes . .
O(4) C(19) 1.516(17) yes . .
O(4) C(20) 1.44(2) yes . .
O(5) C(17) 1.378(7) yes . .
O(5) C(21) 1.386(11) yes . .
O(6) C(22) 1.198(5) yes . .
O(7) C(22) 1.321(4) yes . .
O(7) C(23) 1.473(6) yes . .
O(8) C(7) 1.436(5) yes . .
N(1) C(5) 1.474(4) yes . .
N(1) C(8) 1.338(7) yes . .
N(1) C(10) 1.448(7) yes . .
C(1) C(2) 1.329(5) yes . .
C(1) C(6) 1.500(6) yes . .
C(2) C(3) 1.463(6) yes . .
C(3) C(4) 1.505(5) yes . .
C(4) C(5) 1.554(5) yes . .
C(5) C(6) 1.583(6) yes . .
C(5) C(13) 1.512(8) yes . .
C(6) C(7) 1.552(6) yes . .
C(6) C(22) 1.525(6) yes . .
C(7) C(8) 1.525(6) yes . .
C(10) C(11) 1.503(8) yes . .
C(11) C(12) 1.507(5) yes . .
C(12) C(13) 1.393(7) yes . .
C(12) C(17) 1.395(10) yes . .
C(13) C(14) 1.395(5) yes . .
C(14) C(15) 1.371(9) yes . .
C(15) C(16) 1.380(9) yes . .
C(16) C(17) 1.375(7) yes . .
C(1) H(1) 0.950 no . .
C(2) H(2) 0.950 no . .
C(4) H(3) 0.990 no . .
C(4) H(4) 0.990 no . .
C(7) H(5) 1.000 no . .
C(10) H(6) 0.990 no . .
C(10) H(7) 0.990 no . .
C(11) H(8) 0.990 no . .
C(11) H(9) 0.990 no . .
C(14) H(10) 0.950 no . .
C(18) H(11) 0.980 no . .
C(18) H(12) 0.980 no . .
C(18) H(13) 0.980 no . .
C(19) H(14) 0.980 no . .
C(19) H(15) 0.980 no . .
C(19) H(16) 0.980 no . .
C(20) H(17) 0.980 no . .
C(20) H(18) 0.980 no . .
C(20) H(19) 0.980 no . .
C(21) H(20) 0.980 no . .
C(21) H(21) 0.980 no . .
C(21) H(22) 0.980 no . .
C(23) H(23) 0.980 no . .
C(23) H(24) 0.980 no . .
C(23) H(25) 0.980 no . .
C(24) H(26) 0.980 no . .
C(24) H(27) 0.980 no . .
C(24) H(28) 0.980 no . .

loop_
_geom_contact_atom_site_label_1
_geom_contact_atom_site_label_2
_geom_contact_distance
_geom_contact_publ_flag
_geom_contact_site_symmetry_1
_geom_contact_site_symmetry_2
O(1) C(11) 3.573(5) ? . 17_556
O(1) C(24) 3.540(4) ? . 15_555
O(2) C(4) 3.370(4) ? . 15_554
O(2) C(7) 3.292(4) ? . 15_554
O(2) C(8) 3.490(5) ? . 15_554
O(2) C(24) 3.594(4) ? . 8_555
O(3) C(21) 3.291(8) ? . 3_665
O(4) C(20) 3.469(19) ? . 3_665
O(5) C(23) 3.229(5) ? . 18_545
O(6) O(9) 3.197(3) ? . 15_554
O(6) C(24) 3.082(4) ? . 15_554
O(7) O(9) 3.447(3) ? . 4_666
O(9) O(6) 3.197(4) ? . 8_555
O(9) O(7) 3.447(3) ? . 4_666
O(9) C(23) 3.284(5) ? . 4_666
O(10) C(4) 3.184(5) ? . 8_554
O(10) C(10) 3.424(4) ? . 8_554
O(10) C(18) 3.285(8) ? . 4_666
C(4) O(2) 3.370(6) ? . 8_555
C(4) O(10) 3.184(4) ? . 15_555
C(4) C(24) 3.533(5) ? . 15_555
C(7) O(2) 3.292(4) ? . 8_555
C(8) O(2) 3.490(5) ? . 8_555
C(10) O(10) 3.424(5) ? . 15_555
C(11) O(1) 3.573(5) ? . 18_546
C(11) C(23) 3.568(7) ? . 18_545
C(12) C(18) 3.586(7) ? . 18_546
C(18) O(10) 3.285(8) ? . 4_666
C(18) C(12) 3.586(7) ? . 17_556
C(18) C(21) 3.428(11) ? . 3_665
C(19) C(19) 3.10(2) ? . 17_555
C(19) C(19) 3.10(2) ? . 18_545
C(20) O(4) 3.47(2) ? . 2_655
C(20) C(20) 2.76(3) ? . 2_655
C(20) C(20) 2.76(2) ? . 3_665
C(20) C(20) 3.59(2) ? . 17_556
C(20) C(20) 3.59(2) ? . 18_546
C(21) O(3) 3.291(12) ? . 2_655
C(21) C(18) 3.428(12) ? . 2_655
C(23) O(5) 3.229(8) ? . 17_555
C(23) O(9) 3.284(5) ? . 4_666
C(23) C(11) 3.568(6) ? . 17_555
C(24) O(1) 3.540(6) ? . 8_554
C(24) O(2) 3.594(5) ? . 15_554
C(24) O(6) 3.082(5) ? . 8_555
C(24) C(4) 3.533(6) ? . 8_554
S(1) H(3) 3.573 ? . 8_554
S(1) H(4) 3.380 ? . 8_554
S(1) H(13) 3.383 ? . 4_666
O(1) H(2) 3.310 ? . 4_667
O(1) H(7) 3.596 ? . 8_555
O(1) H(9) 2.654 ? . 17_556
O(1) H(21) 3.473 ? . 17_556
O(1) H(22) 3.580 ? . 17_556
O(1) H(25) 2.766 ? . 1_556
O(1) H(26) 3.577 ? . 15_555
O(1) H(27) 2.688 ? . 15_555
O(2) H(3) 2.418 ? . 15_554
O(2) H(5) 2.445 ? . 15_554
O(2) H(26) 2.627 ? . 8_555
O(2) H(28) 3.372 ? . 15_554
O(3) H(19) 3.536 ? . 3_665
O(3) H(19) 3.216 ? . 17_556
O(3) H(20) 2.762 ? . 3_665
O(3) H(21) 3.234 ? . 3_665
O(3) H(22) 3.359 ? . 3_665
O(3) H(22) 3.366 ? . 17_556
O(4) H(14) 3.481 ? . 18_545
O(4) H(16) 3.028 ? . 2_655
O(4) H(16) 3.498 ? . 18_545
O(4) H(17) 3.559 ? . 2_655
O(4) H(18) 3.285 ? . 2_655
O(4) H(18) 2.554 ? . 3_665
O(4) H(20) 3.393 ? . 3_665
O(5) H(14) 3.354 ? . 18_545
O(5) H(15) 3.191 ? . 18_545
O(5) H(23) 2.856 ? . 18_545
O(5) H(24) 2.960 ? . 18_545
O(5) H(25) 3.353 ? . 18_545
O(6) H(27) 2.752 ? . 15_554
O(6) H(28) 2.669 ? . 15_554
O(7) H(1) 2.930 ? . 4_666
O(8) H(28) 2.831 ? . 15_554
O(9) H(8) 2.654 ? . 8_555
O(9) H(13) 3.379 ? . 4_666
O(9) H(24) 2.460 ? . 4_666
O(10) H(3) 2.942 ? . 8_554
O(10) H(4) 2.532 ? . 8_554
O(10) H(6) 2.536 ? . 8_554
O(10) H(11) 3.361 ? . 4_666
O(10) H(12) 3.458 ? . 4_666
O(10) H(13) 2.577 ? . 4_666
N(1) H(26) 3.470 ? . 8_555
C(1) H(1) 3.573 ? . 4_666
C(2) H(7) 3.419 ? . 8_555
C(3) H(7) 3.387 ? . 8_555
C(3) H(9) 3.539 ? . 17_556
C(3) H(27) 3.213 ? . 15_555
C(4) H(11) 3.382 ? . 18_546
C(4) H(26) 3.222 ? . 15_555
C(4) H(27) 3.146 ? . 15_555
C(8) H(3) 3.556 ? . 15_554
C(8) H(5) 3.352 ? . 15_554
C(8) H(26) 3.065 ? . 8_555
C(8) H(28) 3.587 ? . 15_554
C(10) H(12) 3.449 ? . 18_546
C(11) H(12) 3.243 ? . 18_546
C(11) H(24) 2.981 ? . 18_545
C(11) H(25) 3.307 ? . 18_545
C(12) H(11) 3.417 ? . 18_546
C(12) H(12) 2.868 ? . 18_546
C(13) H(11) 3.161 ? . 18_546
C(13) H(12) 3.283 ? . 18_546
C(14) H(11) 3.213 ? . 18_546
C(14) H(22) 3.403 ? . 17_556
C(15) H(11) 3.531 ? . 18_546
C(15) H(22) 3.418 ? . 17_556
C(17) H(12) 3.082 ? . 18_546
C(18) H(4) 3.114 ? . 17_556
C(18) H(6) 3.335 ? . 17_556
C(18) H(20) 3.298 ? . 3_665
C(18) H(21) 3.118 ? . 3_665
C(18) H(22) 3.297 ? . 3_665
C(18) H(22) 3.395 ? . 17_556
C(19) H(14) 2.267 ? . 17_555
C(19) H(14) 3.169 ? . 18_545
C(19) H(15) 3.131 ? . 18_545
C(19) H(16) 3.030 ? . 2_655
C(19) H(16) 3.216 ? . 17_555
C(19) H(16) 2.509 ? . 18_545
C(19) H(18) 2.990 ? . 3_665
C(19) H(20) 3.016 ? . 3_665
C(20) H(16) 3.144 ? . 2_655
C(20) H(17) 2.346 ? . 2_655
C(20) H(17) 3.140 ? . 3_665
C(20) H(17) 3.493 ? . 17_556
C(20) H(17) 2.801 ? . 18_546
C(20) H(18) 2.369 ? . 2_655
C(20) H(18) 1.871 ? . 3_665
C(20) H(19) 3.564 ? . 2_655
C(20) H(19) 3.004 ? . 3_665
C(20) H(19) 3.052 ? . 17_556
C(21) H(11) 2.774 ? . 2_655
C(21) H(12) 3.488 ? . 18_546
C(21) H(14) 3.383 ? . 18_545
C(21) H(15) 3.426 ? . 2_655
C(21) H(16) 3.558 ? . 2_655
C(21) H(23) 3.201 ? . 18_545
C(22) H(28) 3.517 ? . 15_554
C(23) H(1) 3.490 ? . 4_666
C(23) H(8) 3.089 ? . 17_555
C(23) H(9) 3.119 ? . 17_555
C(23) H(21) 3.238 ? . 17_555
C(24) H(3) 3.036 ? . 8_554
C(24) H(4) 3.259 ? . 8_554
H(1) O(7) 2.930 ? . 4_666
H(1) C(1) 3.573 ? . 4_666
H(1) C(23) 3.490 ? . 4_666
H(1) H(1) 2.699 ? . 4_666
H(1) H(24) 3.494 ? . 4_666
H(1) H(25) 3.352 ? . 4_666
H(2) O(1) 3.310 ? . 4_667
H(2) H(6) 3.268 ? . 17_556
H(2) H(7) 3.467 ? . 8_555
H(2) H(7) 3.406 ? . 17_556
H(2) H(25) 3.184 ? . 4_666
H(3) S(1) 3.573 ? . 15_555
H(3) O(2) 2.418 ? . 8_555
H(3) O(10) 2.942 ? . 15_555
H(3) C(8) 3.556 ? . 8_555
H(3) C(24) 3.036 ? . 15_555
H(3) H(7) 3.266 ? . 8_555
H(3) H(26) 2.508 ? . 15_555
H(3) H(27) 2.894 ? . 15_555
H(4) S(1) 3.380 ? . 15_555
H(4) O(10) 2.532 ? . 15_555
H(4) C(18) 3.114 ? . 18_546
H(4) C(24) 3.259 ? . 15_555
H(4) H(11) 2.491 ? . 18_546
H(4) H(12) 3.279 ? . 18_546
H(4) H(13) 3.106 ? . 18_546
H(4) H(26) 3.205 ? . 15_555
H(4) H(27) 2.821 ? . 15_555
H(5) O(2) 2.445 ? . 8_555
H(5) C(8) 3.352 ? . 8_555
H(5) H(7) 3.578 ? . 8_555
H(5) H(8) 3.556 ? . 8_555
H(6) O(10) 2.536 ? . 15_555
H(6) C(18) 3.335 ? . 18_546
H(6) H(2) 3.268 ? . 18_546
H(6) H(11) 3.463 ? . 18_546
H(6) H(12) 2.791 ? . 18_546
H(6) H(13) 3.235 ? . 18_546
H(7) O(1) 3.596 ? . 15_554
H(7) C(2) 3.419 ? . 15_554
H(7) C(3) 3.387 ? . 15_554
H(7) H(2) 3.467 ? . 15_554
H(7) H(2) 3.406 ? . 18_546
H(7) H(3) 3.266 ? . 15_554
H(7) H(5) 3.578 ? . 15_554
H(7) H(26) 3.082 ? . 8_555
H(8) O(9) 2.654 ? . 15_554
H(8) C(23) 3.089 ? . 18_545
H(8) H(5) 3.556 ? . 15_554
H(8) H(24) 2.334 ? . 18_545
H(8) H(25) 3.023 ? . 18_545
H(9) O(1) 2.654 ? . 18_546
H(9) C(3) 3.539 ? . 18_546
H(9) C(23) 3.119 ? . 18_545
H(9) H(12) 2.999 ? . 18_546
H(9) H(23) 3.450 ? . 18_545
H(9) H(24) 2.790 ? . 18_545
H(9) H(25) 2.673 ? . 18_545
H(10) H(11) 3.556 ? . 18_546
H(10) H(22) 3.270 ? . 17_556
H(11) O(10) 3.361 ? . 4_666
H(11) C(4) 3.382 ? . 17_556
H(11) C(12) 3.417 ? . 17_556
H(11) C(13) 3.161 ? . 17_556
H(11) C(14) 3.213 ? . 17_556
H(11) C(15) 3.531 ? . 17_556
H(11) C(21) 2.774 ? . 3_665
H(11) H(4) 2.491 ? . 17_556
H(11) H(6) 3.463 ? . 17_556
H(11) H(10) 3.556 ? . 17_556
H(11) H(20) 2.881 ? . 3_665
H(11) H(21) 2.494 ? . 3_665
H(11) H(22) 2.492 ? . 3_665
H(12) O(10) 3.458 ? . 4_666
H(12) C(10) 3.449 ? . 17_556
H(12) C(11) 3.243 ? . 17_556
H(12) C(12) 2.868 ? . 17_556
H(12) C(13) 3.283 ? . 17_556
H(12) C(17) 3.082 ? . 17_556
H(12) C(21) 3.488 ? . 17_556
H(12) H(4) 3.279 ? . 17_556
H(12) H(6) 2.791 ? . 17_556
H(12) H(9) 2.999 ? . 17_556
H(12) H(19) 3.558 ? . 17_556
H(12) H(22) 2.624 ? . 17_556
H(13) S(1) 3.383 ? . 4_666
H(13) O(9) 3.379 ? . 4_666
H(13) O(10) 2.577 ? . 4_666
H(13) H(4) 3.106 ? . 17_556
H(13) H(6) 3.235 ? . 17_556
H(13) H(21) 3.273 ? . 3_665
H(14) O(4) 3.481 ? . 17_555
H(14) O(5) 3.354 ? . 17_555
H(14) C(19) 3.169 ? . 17_555
H(14) C(19) 2.267 ? . 18_545
H(14) C(21) 3.383 ? . 17_555
H(14) H(14) 2.525 ? . 17_555
H(14) H(14) 2.525 ? . 18_545
H(14) H(15) 2.190 ? . 18_545
H(14) H(16) 2.927 ? . 2_655
H(14) H(16) 3.235 ? . 17_555
H(14) H(16) 1.775 ? . 18_545
H(14) H(20) 2.880 ? . 17_555
H(14) H(21) 3.446 ? . 17_555
H(15) O(5) 3.191 ? . 17_555
H(15) C(19) 3.131 ? . 17_555
H(15) C(21) 3.426 ? . 3_665
H(15) H(14) 2.190 ? . 17_555
H(15) H(16) 3.528 ? . 17_555
H(15) H(16) 3.201 ? . 18_545
H(15) H(18) 3.452 ? . 3_665
H(15) H(20) 2.675 ? . 3_665
H(15) H(21) 3.334 ? . 3_665
H(16) O(4) 3.028 ? . 3_665
H(16) O(4) 3.498 ? . 17_555
H(16) C(19) 3.030 ? . 3_665
H(16) C(19) 2.509 ? . 17_555
H(16) C(19) 3.216 ? . 18_545
H(16) C(20) 3.144 ? . 3_665
H(16) C(21) 3.558 ? . 3_665
H(16) H(14) 2.927 ? . 3_665
H(16) H(14) 1.775 ? . 17_555
H(16) H(14) 3.235 ? . 18_545
H(16) H(15) 3.201 ? . 17_555
H(16) H(15) 3.528 ? . 18_545
H(16) H(16) 2.703 ? . 2_655
H(16) H(16) 2.703 ? . 3_665
H(16) H(16) 2.471 ? . 17_555
H(16) H(16) 2.471 ? . 18_545
H(16) H(18) 3.253 ? . 2_655
H(16) H(18) 2.487 ? . 3_665
H(16) H(19) 3.557 ? . 3_665
H(16) H(20) 2.676 ? . 3_665
H(17) O(4) 3.559 ? . 3_665
H(17) C(20) 3.140 ? . 2_655
H(17) C(20) 2.346 ? . 3_665
H(17) C(20) 2.801 ? . 17_556
H(17) C(20) 3.493 ? . 18_546
H(17) H(17) 2.791 ? . 2_655
H(17) H(17) 2.791 ? . 3_665
H(17) H(17) 2.663 ? . 17_556
H(17) H(17) 2.663 ? . 18_546
H(17) H(18) 2.604 ? . 2_655
H(17) H(18) 1.693 ? . 3_665
H(17) H(18) 3.090 ? . 17_556
H(17) H(19) 2.293 ? . 3_665
H(17) H(19) 2.244 ? . 17_556
H(17) H(20) 3.108 ? . 3_665
H(18) O(4) 2.554 ? . 2_655
H(18) O(4) 3.285 ? . 3_665
H(18) C(19) 2.990 ? . 2_655
H(18) C(20) 1.871 ? . 2_655
H(18) C(20) 2.369 ? . 3_665
H(18) H(15) 3.452 ? . 2_655
H(18) H(16) 2.487 ? . 2_655
H(18) H(16) 3.253 ? . 3_665
H(18) H(17) 1.693 ? . 2_655
H(18) H(17) 2.604 ? . 3_665
H(18) H(17) 3.090 ? . 18_546
H(18) H(18) 1.461 ? . 2_655
H(18) H(18) 1.461 ? . 3_665
H(18) H(19) 2.737 ? . 2_655
H(18) H(19) 2.915 ? . 3_665
H(18) H(19) 3.485 ? . 18_546
H(19) O(3) 3.536 ? . 2_655
H(19) O(3) 3.216 ? . 18_546
H(19) C(20) 3.004 ? . 2_655
H(19) C(20) 3.564 ? . 3_665
H(19) C(20) 3.052 ? . 18_546
H(19) H(12) 3.558 ? . 18_546
H(19) H(16) 3.557 ? . 2_655
H(19) H(17) 2.293 ? . 2_655
H(19) H(17) 2.244 ? . 18_546
H(19) H(18) 2.915 ? . 2_655
H(19) H(18) 2.737 ? . 3_665
H(19) H(18) 3.485 ? . 17_556
H(19) H(19) 3.053 ? . 17_556
H(19) H(19) 3.053 ? . 18_546
H(20) O(3) 2.762 ? . 2_655
H(20) O(4) 3.393 ? . 2_655
H(20) C(18) 3.298 ? . 2_655
H(20) C(19) 3.016 ? . 2_655
H(20) H(11) 2.881 ? . 2_655
H(20) H(14) 2.880 ? . 18_545
H(20) H(15) 2.675 ? . 2_655
H(20) H(16) 2.676 ? . 2_655
H(20) H(17) 3.108 ? . 2_655
H(21) O(1) 3.473 ? . 18_546
H(21) O(3) 3.234 ? . 2_655
H(21) C(18) 3.118 ? . 2_655
H(21) C(23) 3.238 ? . 18_545
H(21) H(11) 2.494 ? . 2_655
H(21) H(13) 3.273 ? . 2_655
H(21) H(14) 3.446 ? . 18_545
H(21) H(15) 3.334 ? . 2_655
H(21) H(23) 2.621 ? . 18_545
H(21) H(24) 3.546 ? . 18_545
H(21) H(25) 3.098 ? . 18_545
H(22) O(1) 3.580 ? . 18_546
H(22) O(3) 3.359 ? . 2_655
H(22) O(3) 3.366 ? . 18_546
H(22) C(14) 3.403 ? . 18_546
H(22) C(15) 3.418 ? . 18_546
H(22) C(18) 3.297 ? . 2_655
H(22) C(18) 3.395 ? . 18_546
H(22) H(10) 3.270 ? . 18_546
H(22) H(11) 2.492 ? . 2_655
H(22) H(12) 2.624 ? . 18_546
H(23) O(5) 2.856 ? . 17_555
H(23) C(21) 3.201 ? . 17_555
H(23) H(9) 3.450 ? . 17_555
H(23) H(21) 2.621 ? . 17_555
H(24) O(5) 2.960 ? . 17_555
H(24) O(9) 2.460 ? . 4_666
H(24) C(11) 2.981 ? . 17_555
H(24) H(1) 3.494 ? . 4_666
H(24) H(8) 2.334 ? . 17_555
H(24) H(9) 2.790 ? . 17_555
H(24) H(21) 3.546 ? . 17_555
H(25) O(1) 2.766 ? . 1_554
H(25) O(5) 3.353 ? . 17_555
H(25) C(11) 3.307 ? . 17_555
H(25) H(1) 3.352 ? . 4_666
H(25) H(2) 3.184 ? . 4_666
H(25) H(8) 3.023 ? . 17_555
H(25) H(9) 2.673 ? . 17_555
H(25) H(21) 3.098 ? . 17_555
H(25) H(27) 3.055 ? . 15_554
H(26) O(1) 3.577 ? . 8_554
H(26) O(2) 2.627 ? . 15_554
H(26) N(1) 3.470 ? . 15_554
H(26) C(4) 3.222 ? . 8_554
H(26) C(8) 3.065 ? . 15_554
H(26) H(3) 2.508 ? . 8_554
H(26) H(4) 3.205 ? . 8_554
H(26) H(7) 3.082 ? . 15_554
H(26) H(28) 3.560 ? . 15_554
H(27) O(1) 2.688 ? . 8_554
H(27) O(6) 2.752 ? . 8_555
H(27) C(3) 3.213 ? . 8_554
H(27) C(4) 3.146 ? . 8_554
H(27) H(3) 2.894 ? . 8_554
H(27) H(4) 2.821 ? . 8_554
H(27) H(25) 3.055 ? . 8_555
H(28) O(2) 3.372 ? . 8_555
H(28) O(6) 2.669 ? . 8_555
H(28) O(8) 2.831 ? . 8_555
H(28) C(8) 3.587 ? . 8_555
H(28) C(22) 3.517 ? . 8_555
H(28) H(26) 3.560 ? . 8_555

loop_
_geom_torsion_atom_site_label_1
_geom_torsion_atom_site_label_2
_geom_torsion_atom_site_label_3
_geom_torsion_atom_site_label_4
_geom_torsion
_geom_torsion_publ_flag
_geom_torsion_site_symmetry_1
_geom_torsion_site_symmetry_2
_geom_torsion_site_symmetry_3
_geom_torsion_site_symmetry_4
O(9) S(1) O(8) C(7) 39.9(2) ? . . . .
O(10) S(1) O(8) C(7) 168.2(2) ? . . . .
C(24) S(1) O(8) C(7) -77.1(2) ? . . . .
C(18) O(3) C(15) C(14) -7.9(7) ? . . . .
C(18) O(3) C(15) C(16) 171.6(4) ? . . . .
C(19) O(4) C(16) C(15) -80.0(8) ? . . . .
C(19) O(4) C(16) C(17) 96.9(8) ? . . . .
C(20) O(4) C(16) C(15) 82.9(9) ? . . . .
C(20) O(4) C(16) C(17) -100.2(9) ? . . . .
C(21) O(5) C(17) C(12) -113.8(6) ? . . . .
C(21) O(5) C(17) C(16) 69.3(6) ? . . . .
C(23) O(7) C(22) O(6) -7.9(8) ? . . . .
C(23) O(7) C(22) C(6) 170.2(4) ? . . . .
S(1) O(8) C(7) C(6) -126.0(3) ? . . . .
S(1) O(8) C(7) C(8) 119.1(3) ? . . . .
C(5) N(1) C(8) O(2) 174.1(4) ? . . . .
C(5) N(1) C(8) C(7) -8.5(5) ? . . . .
C(8) N(1) C(5) C(4) 103.9(4) ? . . . .
C(8) N(1) C(5) C(6) -11.9(4) ? . . . .
C(8) N(1) C(5) C(13) -132.6(4) ? . . . .
C(5) N(1) C(10) C(11) -61.7(4) ? . . . .
C(10) N(1) C(5) C(4) -88.9(5) ? . . . .
C(10) N(1) C(5) C(6) 155.2(3) ? . . . .
C(10) N(1) C(5) C(13) 34.5(4) ? . . . .
C(8) N(1) C(10) C(11) 104.5(4) ? . . . .
C(10) N(1) C(8) O(2) 7.4(7) ? . . . .
C(10) N(1) C(8) C(7) -175.2(3) ? . . . .
C(2) C(1) C(6) C(5) -10.8(7) ? . . . .
C(2) C(1) C(6) C(7) 103.9(5) ? . . . .
C(2) C(1) C(6) C(22) -134.3(5) ? . . . .
C(6) C(1) C(2) C(3) 0.0(7) ? . . . .
C(1) C(2) C(3) O(1) 173.6(5) ? . . . .
C(1) C(2) C(3) C(4) -12.4(7) ? . . . .
O(1) C(3) C(4) C(5) -149.8(5) ? . . . .
C(2) C(3) C(4) C(5) 36.2(6) ? . . . .
C(3) C(4) C(5) N(1) -155.2(4) ? . . . .
C(3) C(4) C(5) C(6) -44.5(5) ? . . . .
C(3) C(4) C(5) C(13) 82.5(5) ? . . . .
N(1) C(5) C(6) C(1) 146.5(3) ? . . . .
N(1) C(5) C(6) C(7) 26.1(4) ? . . . .
N(1) C(5) C(6) C(22) -86.6(3) ? . . . .
N(1) C(5) C(13) C(12) -0.1(4) ? . . . .
N(1) C(5) C(13) C(14) 178.9(3) ? . . . .
C(4) C(5) C(6) C(1) 31.2(5) ? . . . .
C(4) C(5) C(6) C(7) -89.1(3) ? . . . .
C(4) C(5) C(6) C(22) 158.1(3) ? . . . .
C(4) C(5) C(13) C(12) 121.4(3) ? . . . .
C(4) C(5) C(13) C(14) -59.6(4) ? . . . .
C(6) C(5) C(13) C(12) -113.6(4) ? . . . .
C(6) C(5) C(13) C(14) 65.4(4) ? . . . .
C(13) C(5) C(6) C(1) -95.0(4) ? . . . .
C(13) C(5) C(6) C(7) 144.6(3) ? . . . .
C(13) C(5) C(6) C(22) 31.9(3) ? . . . .
C(1) C(6) C(7) O(8) 86.6(4) ? . . . .
C(1) C(6) C(7) C(8) -154.4(3) ? . . . .
C(1) C(6) C(22) O(6) -169.3(5) ? . . . .
C(1) C(6) C(22) O(7) 12.6(6) ? . . . .
C(5) C(6) C(7) O(8) -150.5(3) ? . . . .
C(5) C(6) C(7) C(8) -31.5(3) ? . . . .
C(5) C(6) C(22) O(6) 62.8(6) ? . . . .
C(5) C(6) C(22) O(7) -115.3(4) ? . . . .
C(7) C(6) C(22) O(6) -45.5(7) ? . . . .
C(7) C(6) C(22) O(7) 136.5(4) ? . . . .
C(22) C(6) C(7) O(8) -38.4(5) ? . . . .
C(22) C(6) C(7) C(8) 80.5(4) ? . . . .
O(8) C(7) C(8) O(2) -38.1(6) ? . . . .
O(8) C(7) C(8) N(1) 144.4(3) ? . . . .
C(6) C(7) C(8) O(2) -156.8(4) ? . . . .
C(6) C(7) C(8) N(1) 25.7(4) ? . . . .
N(1) C(10) C(11) C(12) 51.5(5) ? . . . .
C(10) C(11) C(12) C(13) -23.3(6) ? . . . .
C(10) C(11) C(12) C(17) 156.5(4) ? . . . .
C(11) C(12) C(13) C(5) -3.6(6) ? . . . .
C(11) C(12) C(13) C(14) 177.4(4) ? . . . .
C(11) C(12) C(17) O(5) 5.2(6) ? . . . .
C(11) C(12) C(17) C(16) -177.9(4) ? . . . .
C(13) C(12) C(17) O(5) -175.0(4) ? . . . .
C(13) C(12) C(17) C(16) 1.9(7) ? . . . .
C(17) C(12) C(13) C(5) 176.6(4) ? . . . .
C(17) C(12) C(13) C(14) -2.4(6) ? . . . .
C(5) C(13) C(14) C(15) -177.8(3) ? . . . .
C(12) C(13) C(14) C(15) 1.2(6) ? . . . .
C(13) C(14) C(15) O(3) 179.9(3) ? . . . .
C(13) C(14) C(15) C(16) 0.5(7) ? . . . .
O(3) C(15) C(16) O(4) -3.5(7) ? . . . .
O(3) C(15) C(16) C(17) 179.5(4) ? . . . .
C(14) C(15) C(16) O(4) 176.0(4) ? . . . .
C(14) C(15) C(16) C(17) -1.0(8) ? . . . .
O(4) C(16) C(17) O(5) -0.4(7) ? . . . .
O(4) C(16) C(17) C(12) -177.1(4) ? . . . .
C(15) C(16) C(17) O(5) 176.6(4) ? . . . .
C(15) C(16) C(17) C(12) -0.2(6) ? . . . .
